data_2210852
loop_
_publ_author_name
'Sun, Feng-Xia'
'Yu, Yi-Feng'

_publ_section_title
;Ethyl
 5-(2-hydroxyethylcarbamoyl)-2,6-dimethyl-4-(3-nitrophenyl)-1,4-dihydropyridine-3-carboxylate
;
_journal_coeditor_code AC2055
_journal_issue 11
_journal_name_full 'Acta Crystallographica Section E'
_journal_page_first o5167
_journal_page_last o5168
_journal_paper_doi 10.1107/S1600536806043170
_journal_volume 62
_journal_year 2006
_chemical_formula_iupac 'C19 H23 N3 O6'
_chemical_formula_moiety 'C19 H23 N3 O6'
_chemical_formula_sum 'C19 H23 N3 O6'
_chemical_formula_weight 389.40
_chemical_melting_point .465E-305
_chemical_name_systematic
'Ethyl 5-(2-hydroxyethylcarbamoyl)-2,6-dimethyl-4-(3-nitrophenyl)-1,4-dihydropyridine-3-carboxylate'
_space_group_IT_number 33
_symmetry_cell_setting orthorhombic
_symmetry_space_group_name_Hall 'P 2c -2n'
_symmetry_space_group_name_H-M 'P n a 21'
_atom_sites_solution_hydrogens geom
_atom_sites_solution_primary direct
_atom_sites_solution_secondary difmap
_audit_creation_method SHELXL-97
_cell_angle_alpha 90.00
_cell_angle_beta 90.00
_cell_angle_gamma 90.00
_cell_formula_units_Z 4
_cell_length_a 14.259(3)
_cell_length_b 14.935(3)
_cell_length_c 8.7829(15)
_cell_measurement_reflns_used 5970
_cell_measurement_temperature 113(2)
_cell_measurement_theta_max 27.9
_cell_measurement_theta_min 2.0
_cell_volume 1870.4(6)
_computing_cell_refinement CrystalClear
_computing_data_collection 'CrystalClear (Rigaku/MSC, 2005)'
_computing_data_reduction CrystalClear
_computing_molecular_graphics 'CrystalStructure (Rigaku/MSC, 2005)'
_computing_publication_material CrystalStructure
_computing_structure_refinement 'SHELXL97 (Sheldrick, 1997)'
_computing_structure_solution 'SHELXS97 (Sheldrick, 1997)'
_diffrn_ambient_temperature 113(2)
_diffrn_detector_area_resol_mean 7.31
_diffrn_measured_fraction_theta_full 1.000
_diffrn_measured_fraction_theta_max 1.000
_diffrn_measurement_device_type 'Rigaku Saturn'
_diffrn_measurement_method \w
_diffrn_radiation_monochromator confocal
_diffrn_radiation_source 'rotating anode'
_diffrn_radiation_type MoK\a
_diffrn_radiation_wavelength 0.71070
_diffrn_reflns_av_R_equivalents 0.0442
_diffrn_reflns_av_sigmaI/netI 0.0267
_diffrn_reflns_limit_h_max 18
_diffrn_reflns_limit_h_min -18
_diffrn_reflns_limit_k_max 19
_diffrn_reflns_limit_k_min -19
_diffrn_reflns_limit_l_max 11
_diffrn_reflns_limit_l_min -11
_diffrn_reflns_number 22635
_diffrn_reflns_theta_full 27.88
_diffrn_reflns_theta_max 27.88
_diffrn_reflns_theta_min 1.97
_diffrn_standards_decay_% 0
_diffrn_standards_number 0
_exptl_absorpt_coefficient_mu 0.104
_exptl_absorpt_correction_T_max 0.9856
_exptl_absorpt_correction_T_min 0.9815
_exptl_absorpt_correction_type multi-scan
_exptl_absorpt_process_details '(Jacobson, 1998)'
_exptl_crystal_colour yellow
_exptl_crystal_density_diffrn 1.383
_exptl_crystal_density_method 'not measured'
_exptl_crystal_description block
_exptl_crystal_F_000 824
_exptl_crystal_size_max 0.18
_exptl_crystal_size_mid 0.16
_exptl_crystal_size_min 0.14
_refine_diff_density_max 0.377
_refine_diff_density_min -0.358
_refine_ls_abs_structure_details 'None, Friedel Pairs merged'
_refine_ls_extinction_coef 0.034(4)
_refine_ls_extinction_expression Fc^*^=kFc[1+0.001xFc^2^\l^3^/sin(2\q)]^-1/4^
_refine_ls_extinction_method SHELXL97
_refine_ls_goodness_of_fit_ref 1.060
_refine_ls_hydrogen_treatment mixed
_refine_ls_matrix_type full
_refine_ls_number_parameters 280
_refine_ls_number_reflns 2376
_refine_ls_number_restraints 37
_refine_ls_restrained_S_all 1.105
_refine_ls_R_factor_all 0.0427
_refine_ls_R_factor_gt 0.0396
_refine_ls_shift/su_max 0.001
_refine_ls_shift/su_mean 0.000
_refine_ls_structure_factor_coef Fsqd
_refine_ls_weighting_details 'calc w=1/[\s^2^(Fo^2^)+(0.0703P)^2^+0.107P] where P=(Fo^2^+2Fc^2^)/3'
_refine_ls_weighting_scheme calc
_refine_ls_wR_factor_gt 0.1004
_refine_ls_wR_factor_ref 0.1029
_reflns_number_gt 2215
_reflns_number_total 2376
_reflns_threshold_expression I>2\s(I)
_cod_data_source_file ac2055.cif
_cod_data_source_block I
_cod_database_code 2210852
_cod_database_fobs_code 2210852

loop_
_symmetry_equiv_pos_as_xyz
'x, y, z'
'-x+1/2, y+1/2, z+1/2'
'x+1/2, -y+1/2, z'
'-x, -y, z+1/2'

loop_
_atom_site_type_symbol
_atom_site_label
_atom_site_fract_x
_atom_site_fract_y
_atom_site_fract_z
_atom_site_U_iso_or_equiv
_atom_site_adp_type
_atom_site_calc_flag
_atom_site_refinement_flags
_atom_site_occupancy
_atom_site_disorder_assembly
_atom_site_disorder_group
O O1 0.60229(11) 0.78841(11) 0.3496(2) 0.0226(4) Uani d . 1 . .
O O2 0.48802(10) 0.87779(10) 0.2612(2) 0.0190(4) Uani d . 1 . .
O O3 0.41200(12) 0.49150(11) 0.7379(2) 0.0238(4) Uani d . 1 . .
O O5 0.80446(15) 0.66705(17) 0.9575(3) 0.0448(6) Uani d . 1 . .
O O6 0.80209(14) 0.60324(15) 0.7394(3) 0.0441(6) Uani d . 1 . .
N N1 0.29157(13) 0.70716(13) 0.4714(3) 0.0206(4) Uani d . 1 . .
N N2 0.51375(16) 0.47801(13) 0.5431(3) 0.0232(5) Uani d D 1 A .
N N3 0.76582(14) 0.64972(14) 0.8378(3) 0.0281(5) Uani d . 1 . .
C C1 0.35217(15) 0.76673(14) 0.4057(3) 0.0168(4) Uani d . 1 . .
C C2 0.44659(15) 0.75100(14) 0.4117(3) 0.0156(4) Uani d . 1 . .
C C3 0.48731(15) 0.67124(14) 0.4966(3) 0.0161(4) Uani d . 1 . .
H H3 0.5323 0.6399 0.4273 0.019 Uiso calc R 1 . .
C C4 0.41131(16) 0.60472(15) 0.5428(3) 0.0174(5) Uani d . 1 . .
C C5 0.31932(16) 0.62519(16) 0.5336(3) 0.0195(5) Uani d . 1 . .
C C6 0.30303(15) 0.84488(15) 0.3323(3) 0.0214(5) Uani d . 1 . .
H H6A 0.3157 0.8994 0.3908 0.032 Uiso calc R 1 . .
H H6B 0.2353 0.8336 0.3303 0.032 Uiso calc R 1 . .
H H6C 0.3261 0.8524 0.2280 0.032 Uiso calc R 1 . .
C C7 0.23875(18) 0.56736(17) 0.5814(3) 0.0278(6) Uani d . 1 . .
H H7A 0.2614 0.5067 0.6027 0.042 Uiso calc R 1 . .
H H7B 0.1922 0.5652 0.4994 0.042 Uiso calc R 1 . .
H H7C 0.2099 0.5923 0.6733 0.042 Uiso calc R 1 . .
C C8 0.51879(14) 0.80617(14) 0.3402(3) 0.0162(4) Uani d . 1 . .
C C9 0.55982(16) 0.93532(16) 0.1955(3) 0.0214(5) Uani d . 1 . .
H H9A 0.6024 0.9001 0.1296 0.026 Uiso calc R 1 . .
H H9B 0.5974 0.9639 0.2769 0.026 Uiso calc R 1 . .
C C10 0.5094(2) 1.00456(19) 0.1043(4) 0.0311(6) Uani d . 1 . .
H H10A 0.4710 0.9752 0.0264 0.047 Uiso calc R 1 . .
H H10B 0.5552 1.0440 0.0550 0.047 Uiso calc R 1 . .
H H10C 0.4690 1.0400 0.1715 0.047 Uiso calc R 1 . .
C C11 0.44394(16) 0.51984(15) 0.6150(3) 0.0189(5) Uani d . 1 . .
C C12 0.56635(19) 0.40470(18) 0.6122(4) 0.0347(7) Uani d D 1 . .
H H12A 0.5256 0.3539 0.6225 0.042 Uiso d PR 0.735(4) A 1
H H12B 0.5857 0.4223 0.7125 0.042 Uiso d PR 0.735(4) A 1
H H12C 0.5428 0.3489 0.5737 0.042 Uiso d PR 0.265(4) A 2
H H12D 0.5563 0.4055 0.7202 0.042 Uiso d PR 0.265(4) A 2
C C14 0.53998(15) 0.69863(14) 0.6400(3) 0.0169(4) Uani d . 1 . .
C C15 0.62852(16) 0.66335(15) 0.6722(3) 0.0188(5) Uani d . 1 . .
H H15 0.6586 0.6243 0.6021 0.023 Uiso calc R 1 . .
C C16 0.67181(16) 0.68634(16) 0.8085(3) 0.0224(5) Uani d . 1 . .
C C17 0.63132(18) 0.74202(17) 0.9149(3) 0.0285(6) Uani d . 1 . .
H H17 0.6624 0.7558 1.0077 0.034 Uiso calc R 1 . .
C C18 0.54349(19) 0.77725(18) 0.8819(4) 0.0318(6) Uani d . 1 . .
H H18 0.5137 0.8160 0.9527 0.038 Uiso calc R 1 . .
C C19 0.49904(17) 0.75604(16) 0.7461(3) 0.0236(5) Uani d . 1 . .
H H19 0.4393 0.7812 0.7248 0.028 Uiso calc R 1 . .
C C13 0.6500(4) 0.3792(3) 0.5261(8) 0.0510(14) Uani d PDU 0.735(4) A 1
H H13A 0.6871 0.3376 0.5900 0.061 Uiso calc PR 0.735(4) A 1
H H13B 0.6292 0.3452 0.4354 0.061 Uiso calc PR 0.735(4) A 1
O O4 0.70950(19) 0.4469(2) 0.4770(4) 0.0431(7) Uani d PDU 0.735(4) A 1
H H4A 0.6865 0.4716 0.3997 0.065 Uiso calc PR 0.735(4) A 1
C C13' 0.6706(5) 0.4112(7) 0.5828(11) 0.028(2) Uani d PDU 0.265(4) A 2
H H13C 0.7058 0.3719 0.6534 0.034 Uiso calc PR 0.265(4) A 2
H H13D 0.6927 0.4736 0.5961 0.034 Uiso calc PR 0.265(4) A 2
O O4' 0.6840(5) 0.3805(6) 0.4170(9) 0.0431(7) Uani d PDU 0.265(4) A 2
H H4'A 0.6640 0.4203 0.3577 0.065 Uiso calc PR 0.265(4) A 2
H H2 0.530(2) 0.4936(19) 0.460(4) 0.026(8) Uiso d . 1 . .
H H1 0.231(2) 0.7157(19) 0.450(4) 0.036(8) Uiso d . 1 . .

loop_
_atom_site_aniso_label
_atom_site_aniso_U_11
_atom_site_aniso_U_22
_atom_site_aniso_U_33
_atom_site_aniso_U_12
_atom_site_aniso_U_13
_atom_site_aniso_U_23
O1 0.0123(7) 0.0251(8) 0.0304(10) 0.0002(6) -0.0016(7) 0.0048(7)
O2 0.0146(7) 0.0171(7) 0.0252(8) 0.0004(6) -0.0010(7) 0.0059(7)
O3 0.0269(9) 0.0260(8) 0.0187(9) -0.0002(7) 0.0016(7) 0.0040(7)
O5 0.0318(11) 0.0698(15) 0.0328(12) 0.0073(10) -0.0157(9) 0.0000(12)
O6 0.0283(10) 0.0545(13) 0.0496(14) 0.0177(9) -0.0090(10) -0.0096(11)
N1 0.0113(8) 0.0227(9) 0.0277(11) 0.0009(7) -0.0019(8) 0.0038(8)
N2 0.0312(11) 0.0195(10) 0.0188(11) 0.0045(8) 0.0032(9) 0.0050(8)
N3 0.0194(10) 0.0329(11) 0.0320(12) 0.0021(9) -0.0065(10) 0.0054(10)
C1 0.0168(10) 0.0167(10) 0.0170(11) -0.0004(8) -0.0027(9) -0.0020(9)
C2 0.0145(9) 0.0153(10) 0.0170(11) 0.0002(8) -0.0010(8) -0.0002(9)
C3 0.0147(10) 0.0147(9) 0.0188(11) 0.0010(8) -0.0013(8) 0.0001(8)
C4 0.0189(11) 0.0176(10) 0.0158(10) -0.0031(8) -0.0014(9) -0.0003(9)
C5 0.0186(11) 0.0215(11) 0.0185(11) -0.0027(9) -0.0026(9) 0.0007(9)
C6 0.0141(10) 0.0247(11) 0.0255(13) 0.0012(8) -0.0041(9) 0.0040(10)
C7 0.0200(11) 0.0355(13) 0.0277(14) -0.0079(10) -0.0015(10) 0.0091(11)
C8 0.0161(10) 0.0161(10) 0.0165(11) -0.0003(8) -0.0027(9) -0.0008(9)
C9 0.0199(11) 0.0205(11) 0.0237(12) -0.0052(8) -0.0004(10) 0.0031(9)
C10 0.0283(13) 0.0268(12) 0.0380(15) -0.0015(10) -0.0044(12) 0.0134(12)
C11 0.0219(11) 0.0165(10) 0.0183(12) -0.0036(8) -0.0029(9) -0.0022(9)
C12 0.0369(15) 0.0253(13) 0.0419(17) 0.0101(11) 0.0045(13) 0.0127(13)
C14 0.0155(9) 0.0150(9) 0.0202(11) -0.0022(8) -0.0029(9) 0.0006(9)
C15 0.0160(10) 0.0179(10) 0.0224(12) 0.0011(8) -0.0007(9) 0.0023(9)
C16 0.0169(10) 0.0242(11) 0.0260(13) -0.0004(9) -0.0042(9) 0.0043(10)
C17 0.0274(12) 0.0345(13) 0.0238(13) -0.0006(10) -0.0086(11) -0.0041(11)
C18 0.0266(12) 0.0369(14) 0.0319(15) 0.0056(11) -0.0044(11) -0.0159(12)
C19 0.0175(10) 0.0257(11) 0.0278(13) 0.0042(9) -0.0052(10) -0.0052(11)
C13 0.054(3) 0.037(3) 0.061(4) 0.016(2) 0.018(3) 0.013(2)
O4 0.0335(14) 0.0598(18) 0.0360(16) 0.0029(13) 0.0025(13) 0.0133(14)
C13' 0.028(4) 0.014(4) 0.042(6) 0.005(4) -0.013(4) 0.005(4)
O4' 0.0335(14) 0.0598(18) 0.0360(16) 0.0029(13) 0.0025(13) 0.0133(14)

loop_
_atom_type_symbol
_atom_type_description
_atom_type_scat_dispersion_real
_atom_type_scat_dispersion_imag
_atom_type_scat_source
C C 0.0033 0.0000 'International Tables Vol C Tables 4.2.6.8 and 6.1.1.4'
H H 0.0000 0.0000 'International Tables Vol C Tables 4.2.6.8 and 6.1.1.4'
N N 0.0061 0.0000 'International Tables Vol C Tables 4.2.6.8 and 6.1.1.4'
O O 0.0106 0.0000 'International Tables Vol C Tables 4.2.6.8 and 6.1.1.4'

loop_
_geom_angle_atom_site_label_1
_geom_angle_atom_site_label_2
_geom_angle_atom_site_label_3
_geom_angle
C8 O2 C9 116.31(16)
C1 N1 C5 123.76(19)
C1 N1 H1 115(2)
C5 N1 H1 118.8(19)
C11 N2 C12 122.5(2)
C11 N2 H2 121(2)
C12 N2 H2 117(2)
O5 N3 O6 122.7(2)
O5 N3 C16 119.0(2)
O6 N3 C16 118.2(2)
C2 C1 N1 119.60(19)
C2 C1 C6 127.4(2)
N1 C1 C6 113.00(19)
C1 C2 C8 125.49(19)
C1 C2 C3 121.95(19)
C8 C2 C3 112.56(18)
C2 C3 C14 112.56(18)
C2 C3 C4 111.68(18)
C14 C3 C4 107.78(19)
C2 C3 H3 108.2
C14 C3 H3 108.2
C4 C3 H3 108.2
C5 C4 C11 121.4(2)
C5 C4 C3 121.8(2)
C11 C4 C3 116.43(19)
C4 C5 N1 119.8(2)
C4 C5 C7 126.8(2)
N1 C5 C7 113.4(2)
C1 C6 H6A 109.5
C1 C6 H6B 109.5
H6A C6 H6B 109.5
C1 C6 H6C 109.5
H6A C6 H6C 109.5
H6B C6 H6C 109.5
C5 C7 H7A 109.5
C5 C7 H7B 109.5
H7A C7 H7B 109.5
C5 C7 H7C 109.5
H7A C7 H7C 109.5
H7B C7 H7C 109.5
O1 C8 O2 121.6(2)
O1 C8 C2 122.3(2)
O2 C8 C2 116.07(18)
O2 C9 C10 106.44(19)
O2 C9 H9A 110.4
C10 C9 H9A 110.4
O2 C9 H9B 110.4
C10 C9 H9B 110.4
H9A C9 H9B 108.6
C9 C10 H10A 109.5
C9 C10 H10B 109.5
H10A C10 H10B 109.5
C9 C10 H10C 109.5
H10A C10 H10C 109.5
H10B C10 H10C 109.5
O3 C11 N2 121.6(2)
O3 C11 C4 122.9(2)
N2 C11 C4 115.4(2)
N2 C12 C13 113.6(3)
N2 C12 C13' 112.7(4)
C13 C12 C13' 29.2(4)
N2 C12 H12A 108.8
C13 C12 H12A 109.6
C13' C12 H12A 131.4
N2 C12 H12B 108.9
C13 C12 H12B 108.2
C13' C12 H12B 81.8
H12A C12 H12B 107.7
N2 C12 H12C 109.0
C13 C12 H12C 82.9
C13' C12 H12C 109.9
H12A C12 H12C 30.1
H12B C12 H12C 131.4
N2 C12 H12D 109.0
C13 C12 H12D 129.5
C13' C12 H12D 108.4
H12A C12 H12D 80.0
H12B C12 H12D 29.8
H12C C12 H12D 107.8
C19 C14 C15 118.4(2)
C19 C14 C3 120.8(2)
C15 C14 C3 120.8(2)
C16 C15 C14 118.8(2)
C16 C15 H15 120.6
C14 C15 H15 120.6
C17 C16 C15 123.2(2)
C17 C16 N3 119.2(2)
C15 C16 N3 117.6(2)
C16 C17 C18 117.7(2)
C16 C17 H17 121.2
C18 C17 H17 121.2
C19 C18 C17 120.3(2)
C19 C18 H18 119.8
C17 C18 H18 119.8
C18 C19 C14 121.6(2)
C18 C19 H19 119.2
C14 C19 H19 119.2
O4 C13 C12 118.0(4)
O4 C13 H13A 107.8
C12 C13 H13A 107.8
O4 C13 H13B 107.8
C12 C13 H13B 107.8
H13A C13 H13B 107.1
C12 C13' O4' 105.3(6)
C12 C13' H13C 110.7
O4' C13' H13C 110.7
C12 C13' H13D 110.7
O4' C13' H13D 110.7
H13C C13' H13D 108.8
C13' O4' H4'A 109.5

loop_
_geom_bond_atom_site_label_1
_geom_bond_atom_site_label_2
_geom_bond_distance
O1 C8 1.223(3)
O2 C8 1.348(3)
O2 C9 1.456(3)
O3 C11 1.246(3)
O5 N3 1.215(3)
O6 N3 1.223(3)
N1 C1 1.368(3)
N1 C5 1.398(3)
N1 H1 0.89(3)
N2 C11 1.334(3)
N2 C12 1.459(3)
N2 H2 0.80(3)
N3 C16 1.470(3)
C1 C2 1.368(3)
C1 C6 1.506(3)
C2 C8 1.461(3)
C2 C3 1.521(3)
C3 C14 1.522(3)
C3 C4 1.525(3)
C3 H3 1.0000
C4 C5 1.349(3)
C4 C11 1.492(3)
C5 C7 1.497(3)
C6 H6A 0.9800
C6 H6B 0.9800
C6 H6C 0.9800
C7 H7A 0.9800
C7 H7B 0.9800
C7 H7C 0.9800
C9 C10 1.493(4)
C9 H9A 0.9900
C9 H9B 0.9900
C10 H10A 0.9800
C10 H10B 0.9800
C10 H10C 0.9800
C12 C13 1.463(5)
C12 C13' 1.512(7)
C12 H12A 0.9599
C12 H12B 0.9600
C12 H12C 0.9600
C12 H12D 0.9600
C14 C19 1.394(3)
C14 C15 1.397(3)
C15 C16 1.390(3)
C15 H15 0.9500
C16 C17 1.378(4)
C17 C18 1.389(4)
C17 H17 0.9500
C18 C19 1.388(4)
C18 H18 0.9500
C19 H19 0.9500
C13 O4 1.388(5)
C13 H13A 0.9900
C13 H13B 0.9900
O4 H4A 0.8400
C13' O4' 1.539(9)
C13' H13C 0.9900
C13' H13D 0.9900
O4' H4'A 0.8400

loop_
_geom_hbond_atom_site_label_D
_geom_hbond_atom_site_label_H
_geom_hbond_atom_site_label_A
_geom_hbond_site_symmetry_A
_geom_hbond_distance_DH
_geom_hbond_distance_HA
_geom_hbond_distance_DA
_geom_hbond_angle_DHA
N1 H1 O1 3_465 0.89(3) 2.04(3) 2.904(3) 163(3)
N2 H2 O3 4_664 0.80(3) 2.13(4) 2.918(3) 168(3)
O4' H4'A O3 4_664 0.84 2.00 2.829(9) 166.9
O4 H4A O3 4_664 0.84 2.07 2.874(4) 159.3

loop_
_geom_torsion_atom_site_label_1
_geom_torsion_atom_site_label_2
_geom_torsion_atom_site_label_3
_geom_torsion_atom_site_label_4
_geom_torsion
C5 N1 C1 C2 -6.2(4)
C5 N1 C1 C6 173.6(2)
N1 C1 C2 C8 176.7(2)
C6 C1 C2 C8 -3.1(4)
N1 C1 C2 C3 -3.2(3)
C6 C1 C2 C3 177.0(2)
C1 C2 C3 C14 -110.0(2)
C8 C2 C3 C14 70.1(2)
C1 C2 C3 C4 11.4(3)
C8 C2 C3 C4 -168.52(19)
C2 C3 C4 C5 -11.8(3)
C14 C3 C4 C5 112.3(3)
C2 C3 C4 C11 174.82(19)
C14 C3 C4 C11 -61.0(3)
C11 C4 C5 N1 177.1(2)
C3 C4 C5 N1 4.1(4)
C11 C4 C5 C7 -4.3(4)
C3 C4 C5 C7 -177.3(2)
C1 N1 C5 C4 5.8(4)
C1 N1 C5 C7 -173.0(2)
C9 O2 C8 O1 -3.4(3)
C9 O2 C8 C2 177.3(2)
C1 C2 C8 O1 -179.9(2)
C3 C2 C8 O1 0.0(3)
C1 C2 C8 O2 -0.6(3)
C3 C2 C8 O2 179.30(18)
C8 O2 C9 C10 175.5(2)
C12 N2 C11 O3 -9.0(4)
C12 N2 C11 C4 167.6(2)
C5 C4 C11 O3 -44.7(3)
C3 C4 C11 O3 128.7(2)
C5 C4 C11 N2 138.7(3)
C3 C4 C11 N2 -47.9(3)
C11 N2 C12 C13 -169.6(4)
C11 N2 C12 C13' -137.9(5)
C2 C3 C14 C19 50.0(3)
C4 C3 C14 C19 -73.6(3)
C2 C3 C14 C15 -133.2(2)
C4 C3 C14 C15 103.2(2)
C19 C14 C15 C16 0.4(3)
C3 C14 C15 C16 -176.4(2)
C14 C15 C16 C17 0.5(4)
C14 C15 C16 N3 -178.7(2)
O5 N3 C16 C17 2.4(4)
O6 N3 C16 C17 -177.2(2)
O5 N3 C16 C15 -178.4(2)
O6 N3 C16 C15 2.0(3)
C15 C16 C17 C18 -0.8(4)
N3 C16 C17 C18 178.4(2)
C16 C17 C18 C19 0.2(4)
C17 C18 C19 C14 0.7(4)
C15 C14 C19 C18 -1.0(4)
C3 C14 C19 C18 175.9(2)
N2 C12 C13 O4 47.3(7)
C13' C12 C13 O4 -47.4(8)
N2 C12 C13' O4' -76.5(7)
C13 C12 C13' O4' 21.5(6)
